data_7108084
loop_
_publ_author_name
'Samya Banerjee'
'Puja Prasad'
'Akhtar Hussain'
'Imran Khan'
'Paturu Kondaiah'
'Akhil R. Chakravarty'

_publ_section_title
;
 Remarkable photocytotoxicity of curcumin in HeLa cells in visible light
 and arresting its degradation on oxovanadium(IV) complex formation
;
_journal_name_full Chem.Commun.
_journal_page_first 7702
_journal_paper_doi 10.1039/c2cc33576j
_journal_volume 48
_journal_year 2012
_chemical_formula_moiety 'C33 H27 Cl N2 O7 V'
_chemical_formula_sum 'C33 H27 Cl N2 O7 V'
_chemical_formula_weight 649.96
_chemical_name_systematic
;
?
;
_space_group_IT_number 2
_symmetry_cell_setting triclinic
_symmetry_space_group_name_Hall '-P 1'
_symmetry_space_group_name_H-M 'P -1'
_atom_sites_solution_hydrogens geom
_atom_sites_solution_primary direct
_atom_sites_solution_secondary difmap
_audit_creation_method SHELXL-97
_cell_angle_alpha 102.249(11)
_cell_angle_beta 101.851(10)
_cell_angle_gamma 104.124(11)
_cell_formula_units_Z 2
_cell_length_a 9.3606(11)
_cell_length_b 12.8152(18)
_cell_length_c 16.3781(19)
_cell_measurement_temperature 293(2)
_cell_volume 1792.1(4)
_computing_cell_refinement 'Bruker Smart'
_computing_data_collection 'Bruker Smart'
_computing_data_reduction 'Bruker Saint'
_computing_molecular_graphics 'Ortep-3 for Windows (Farrugia, 1997)'
_computing_publication_material 'WinGX publication routines (Farrugia, 1999)'
_computing_structure_refinement 'SHELXL-97 (Sheldrick, 2008)'
_computing_structure_solution 'SHELXL-97 (Sheldrick, 1997)'
_diffrn_ambient_temperature 293(2)
_diffrn_detector_area_resol_mean 0.3
_diffrn_measured_fraction_theta_full 0.952
_diffrn_measured_fraction_theta_max 0.952
_diffrn_measurement_device_type 'Bruker Smart CCD Area Detector'
_diffrn_measurement_method 'omega scans'
_diffrn_radiation_monochromator graphite
_diffrn_radiation_source 'fine-focus sealed tube'
_diffrn_radiation_type MoK\a
_diffrn_radiation_wavelength 0.71073
_diffrn_reflns_av_R_equivalents 0.1291
_diffrn_reflns_av_sigmaI/netI 0.1727
_diffrn_reflns_limit_h_max 11
_diffrn_reflns_limit_h_min -10
_diffrn_reflns_limit_k_max 15
_diffrn_reflns_limit_k_min -15
_diffrn_reflns_limit_l_max 19
_diffrn_reflns_limit_l_min -19
_diffrn_reflns_number 24877
_diffrn_reflns_theta_full 25.00
_diffrn_reflns_theta_max 25.00
_diffrn_reflns_theta_min 2.70
_exptl_absorpt_coefficient_mu 0.395
_exptl_absorpt_correction_T_max 0.9653
_exptl_absorpt_correction_T_min 0.9541
_exptl_absorpt_correction_type empirical
_exptl_crystal_colour Green
_exptl_crystal_density_diffrn 1.205
_exptl_crystal_density_method 'not measured'
_exptl_crystal_description Hexagonal
_exptl_crystal_F_000 670
_exptl_crystal_size_max 0.12
_exptl_crystal_size_mid 0.10
_exptl_crystal_size_min 0.09
_platon_squeeze_details
;
;
_refine_diff_density_max 0.848
_refine_diff_density_min -0.388
_refine_diff_density_rms 0.097
_refine_ls_extinction_method none
_refine_ls_goodness_of_fit_ref 0.912
_refine_ls_hydrogen_treatment constr
_refine_ls_matrix_type full
_refine_ls_number_parameters 385
_refine_ls_number_reflns 6004
_refine_ls_number_restraints 0
_refine_ls_restrained_S_all 0.912
_refine_ls_R_factor_all 0.1775
_refine_ls_R_factor_gt 0.1050
_refine_ls_shift/su_max 0.000
_refine_ls_shift/su_mean 0.000
_refine_ls_structure_factor_coef Fsqd
_refine_ls_weighting_details 'calc w=1/[\s^2^(Fo^2^)+(0.1246P)^2^+0.0000P] where P=(Fo^2^+2Fc^2^)/3'
_refine_ls_weighting_scheme calc
_refine_ls_wR_factor_gt 0.2340
_refine_ls_wR_factor_ref 0.2726
_reflns_number_gt 2718
_reflns_number_total 6004
_reflns_threshold_expression >2\s(I)
_cod_data_source_file c2cc33576j.txt
_cod_data_source_block ARC_CC_sb
_cod_original_sg_symbol_H-M P-1
_cod_database_code 7108084

loop_
_symmetry_equiv_pos_as_xyz
'x, y, z'
'-x, -y, -z'

loop_
_atom_site_label
_atom_site_type_symbol
_atom_site_fract_x
_atom_site_fract_y
_atom_site_fract_z
_atom_site_U_iso_or_equiv
_atom_site_adp_type
_atom_site_occupancy
_atom_site_symmetry_multiplicity
_atom_site_calc_flag
_atom_site_refinement_flags
C1 C 0.6672(7) 0.7099(5) 0.2948(4) 0.057(2) Uani 1 1 d .
H1 H 0.6316 0.6532 0.2429 0.069 Uiso 1 1 calc R
C2 C 0.6003(8) 0.7982(6) 0.3037(5) 0.0577(19) Uani 1 1 d .
H2 H 0.5228 0.8002 0.2589 0.069 Uiso 1 1 calc R
C3 C 0.6542(7) 0.8807(6) 0.3811(5) 0.0595(19) Uani 1 1 d .
H3 H 0.6119 0.9395 0.3889 0.071 Uiso 1 1 calc R
C4 C 0.7698(7) 0.8779(5) 0.4474(4) 0.0467(16) Uani 1 1 d .
C5 C 0.8320(7) 0.7884(5) 0.4329(4) 0.0475(17) Uani 1 1 d .
C6 C 0.8271(7) 0.9557(5) 0.5326(4) 0.0537(18) Uani 1 1 d .
H6 H 0.7802 1.0106 0.5466 0.064 Uiso 1 1 calc R
C7 C 0.9472(8) 0.9519(5) 0.5933(4) 0.0540(18) Uani 1 1 d .
H7 H 0.9872 1.0080 0.6455 0.065 Uiso 1 1 calc R
C8 C 1.0120(6) 0.8630(5) 0.5777(4) 0.0423(15) Uani 1 1 d .
C9 C 0.9542(6) 0.7806(5) 0.4992(4) 0.0393(15) Uani 1 1 d .
C11 C 1.1284(7) 0.8487(5) 0.6399(4) 0.0516(17) Uani 1 1 d .
H11 H 1.1690 0.9007 0.6941 0.062 Uiso 1 1 calc R
C12 C 1.1808(7) 0.7613(5) 0.6217(4) 0.0496(12) Uani 1 1 d .
H12 H 1.2586 0.7525 0.6627 0.059 Uiso 1 1 calc R
C13 C 1.1159(7) 0.6802(5) 0.5375(5) 0.0508(18) Uani 1 1 d .
H13 H 1.1531 0.6194 0.5246 0.061 Uiso 1 1 calc R
C21 C 0.8129(8) 0.4130(5) 0.1890(4) 0.0551(18) Uani 1 1 d .
C22 C 0.9345(7) 0.3706(5) 0.2200(4) 0.0533(19) Uani 1 1 d .
H22 H 0.9441 0.3090 0.1822 0.064 Uiso 1 1 calc R
C23 C 1.0411(7) 0.4127(5) 0.3020(4) 0.0512(13) Uani 1 1 d .
C24 C 1.1536(7) 0.3560(5) 0.3216(4) 0.0437(16) Uani 1 1 d .
H24 H 1.1591 0.2991 0.2776 0.052 Uiso 1 1 calc R
C25 C 1.2504(7) 0.3815(5) 0.4002(4) 0.0496(12) Uani 1 1 d .
H25 H 1.2467 0.4426 0.4413 0.059 Uiso 1 1 calc R
C26 C 1.3612(6) 0.3256(5) 0.4299(4) 0.0419(16) Uani 1 1 d .
C27 C 1.4594(7) 0.3682(5) 0.5149(4) 0.0512(13) Uani 1 1 d .
H27 H 1.4552 0.4338 0.5506 0.061 Uiso 1 1 calc R
C28 C 1.5620(6) 0.3152(5) 0.5469(4) 0.0493(17) Uani 1 1 d .
H28 H 1.6297 0.3474 0.6019 0.059 Uiso 1 1 calc R
C29 C 1.5632(7) 0.2149(5) 0.4969(5) 0.0562(19) Uani 1 1 d .
C31 C 1.4669(7) 0.1701(5) 0.4085(5) 0.0567(19) Uani 1 1 d .
C32 C 1.3649(7) 0.2253(5) 0.3774(5) 0.0507(17) Uani 1 1 d .
H32 H 1.2994 0.1953 0.3216 0.061 Uiso 1 1 calc R
C33 C 1.3661(10) 0.0192(6) 0.2772(5) 0.083(3) Uani 1 1 d .
H33A H 1.3821 -0.0501 0.2512 0.125 Uiso 1 1 calc R
H33B H 1.3826 0.0692 0.2416 0.125 Uiso 1 1 calc R
H33C H 1.2632 0.0050 0.2822 0.125 Uiso 1 1 calc R
C34 C 0.3639(9) -0.0299(6) -0.1190(5) 0.090(3) Uani 1 1 d .
H34A H 0.3320 -0.1056 -0.1549 0.135 Uiso 1 1 calc R
H34B H 0.3540 -0.0297 -0.0618 0.135 Uiso 1 1 calc R
H34C H 0.4688 0.0053 -0.1158 0.135 Uiso 1 1 calc R
C35 C 0.3018(8) 0.1419(5) -0.1110(4) 0.060(2) Uani 1 1 d .
C36 C 0.1971(7) 0.1963(6) -0.1418(4) 0.0565(19) Uani 1 1 d .
C37 C 0.2211(8) 0.3056(6) -0.1044(4) 0.061(2) Uani 1 1 d .
H37 H 0.1553 0.3423 -0.1275 0.073 Uiso 1 1 calc R
C38 C 0.3436(8) 0.3643(6) -0.0313(5) 0.072(2) Uani 1 1 d .
H38 H 0.3575 0.4393 -0.0054 0.086 Uiso 1 1 calc R
C39 C 0.4451(8) 0.3117(6) 0.0031(5) 0.069(2) Uani 1 1 d .
C41 C 0.4188(9) 0.1980(6) -0.0410(4) 0.068(2) Uani 1 1 d .
H41 H 0.4861 0.1609 -0.0203 0.082 Uiso 1 1 calc R
C42 C 0.5742(7) 0.3751(5) 0.0792(4) 0.0566(19) Uani 1 1 d .
H42 H 0.5657 0.4408 0.1122 0.068 Uiso 1 1 calc R
C43 C 0.7017(8) 0.3501(5) 0.1068(4) 0.062(2) Uani 1 1 d .
H43 H 0.7205 0.2901 0.0722 0.075 Uiso 1 1 calc R
N1 N 0.7775(5) 0.7047(4) 0.3568(3) 0.0482(14) Uani 1 1 d .
N2 N 1.0051(5) 0.6908(4) 0.4787(3) 0.0398(12) Uani 1 1 d .
O1 O 0.0803(6) 0.1354(4) -0.2136(3) 0.0797(17) Uani 1 1 d .
H1A H 0.0291 0.1752 -0.2284 0.120 Uiso 1 1 calc R
O2 O 0.2688(6) 0.0311(4) -0.1561(3) 0.0871(18) Uani 1 1 d .
O3 O 0.7988(5) 0.5056(3) 0.2301(3) 0.0562(12) Uani 1 1 d .
O4 O 1.0429(5) 0.5003(3) 0.3582(3) 0.0519(12) Uani 1 1 d .
O5 O 1.4729(5) 0.0697(4) 0.3629(3) 0.0699(15) Uani 1 1 d .
O6 O 1.6530(5) 0.1535(3) 0.5216(3) 0.0570(13) Uani 1 1 d .
H1B H 1.7040 0.1835 0.5720 0.086 Uiso 1 1 calc R
O7 O 0.7691(5) 0.5023(3) 0.3909(3) 0.0493(12) Uani 1 1 d .
Cl1 Cl 1.09215(18) 0.72639(14) 0.30471(11) 0.0584(6) Uani 1 1 d .
V1 V 0.88435(13) 0.57590(9) 0.35616(7) 0.0495(4) Uani 1 1 d .

loop_
_atom_site_aniso_label
_atom_site_aniso_U_11
_atom_site_aniso_U_22
_atom_site_aniso_U_33
_atom_site_aniso_U_23
_atom_site_aniso_U_13
_atom_site_aniso_U_12
C1 0.047(4) 0.046(4) 0.055(4) -0.010(3) -0.021(3) 0.021(3)
C2 0.057(4) 0.051(4) 0.059(5) -0.003(4) 0.001(4) 0.033(4)
C3 0.056(4) 0.060(5) 0.067(5) 0.010(4) 0.008(4) 0.038(4)
C4 0.049(4) 0.031(3) 0.059(4) 0.000(3) 0.016(3) 0.021(3)
C5 0.047(4) 0.031(3) 0.055(4) -0.008(3) 0.000(3) 0.024(3)
C6 0.064(4) 0.023(3) 0.061(4) -0.016(3) 0.002(4) 0.026(3)
C7 0.063(4) 0.034(4) 0.058(5) -0.010(3) 0.017(4) 0.023(3)
C8 0.032(3) 0.026(3) 0.057(4) 0.000(3) 0.003(3) 0.003(3)
C9 0.031(3) 0.025(3) 0.047(4) -0.009(3) -0.005(3) 0.011(2)
C11 0.061(4) 0.049(4) 0.031(4) -0.011(3) 0.004(3) 0.016(3)
C12 0.050(3) 0.024(2) 0.060(3) -0.011(2) -0.006(2) 0.020(2)
C13 0.042(4) 0.033(4) 0.075(5) 0.007(3) 0.004(3) 0.024(3)
C21 0.060(4) 0.032(4) 0.057(4) -0.012(3) -0.002(3) 0.020(3)
C22 0.057(4) 0.040(4) 0.045(4) -0.015(3) -0.019(3) 0.033(3)
C23 0.050(3) 0.032(2) 0.061(3) -0.005(2) -0.009(2) 0.029(2)
C24 0.051(4) 0.045(4) 0.037(4) 0.000(3) 0.005(3) 0.033(3)
C25 0.050(3) 0.024(2) 0.060(3) -0.011(2) -0.006(2) 0.020(2)
C26 0.036(3) 0.028(3) 0.054(4) -0.004(3) 0.002(3) 0.016(3)
C27 0.050(3) 0.032(2) 0.061(3) -0.005(2) -0.009(2) 0.029(2)
C28 0.028(3) 0.045(4) 0.055(4) -0.007(3) -0.005(3) 0.007(3)
C29 0.049(4) 0.035(4) 0.067(5) -0.008(3) -0.017(3) 0.029(3)
C31 0.049(4) 0.027(3) 0.075(5) -0.012(3) -0.001(4) 0.017(3)
C32 0.055(4) 0.035(4) 0.062(4) 0.002(3) 0.007(3) 0.030(3)
C33 0.099(6) 0.044(4) 0.085(6) -0.017(4) -0.007(5) 0.041(4)
C34 0.107(6) 0.039(4) 0.084(6) -0.029(4) -0.028(5) 0.037(4)
C35 0.077(5) 0.039(4) 0.041(4) -0.020(3) -0.017(4) 0.032(4)
C36 0.051(4) 0.053(4) 0.038(4) -0.020(3) -0.017(3) 0.020(3)
C37 0.072(5) 0.053(4) 0.052(4) 0.000(4) -0.008(4) 0.041(4)
C38 0.075(5) 0.034(4) 0.079(5) -0.015(4) -0.027(4) 0.034(4)
C39 0.064(4) 0.039(4) 0.070(5) -0.034(3) -0.021(4) 0.028(3)
C41 0.099(6) 0.045(4) 0.041(4) -0.024(3) -0.019(4) 0.048(4)
C42 0.060(4) 0.037(4) 0.056(4) -0.010(3) -0.008(3) 0.023(3)
C43 0.086(5) 0.045(4) 0.042(4) -0.016(3) -0.015(4) 0.046(4)
N1 0.044(3) 0.033(3) 0.052(3) -0.007(3) -0.011(3) 0.020(2)
N2 0.031(3) 0.036(3) 0.040(3) -0.008(2) -0.004(2) 0.016(2)
O1 0.087(4) 0.045(3) 0.072(4) -0.014(3) -0.033(3) 0.031(3)
O2 0.121(4) 0.043(3) 0.058(3) -0.025(2) -0.040(3) 0.042(3)
O3 0.058(3) 0.034(2) 0.063(3) -0.012(2) -0.005(2) 0.029(2)
O4 0.056(3) 0.034(2) 0.050(3) -0.013(2) -0.008(2) 0.027(2)
O5 0.072(3) 0.053(3) 0.078(4) -0.009(3) 0.004(3) 0.045(3)
O6 0.057(3) 0.034(2) 0.064(3) -0.007(2) -0.008(2) 0.025(2)
O7 0.063(3) 0.037(2) 0.042(2) -0.015(2) -0.003(2) 0.041(2)
Cl1 0.0574(11) 0.0553(11) 0.0523(11) -0.0039(8) -0.0068(8) 0.0331(9)
V1 0.0511(7) 0.0353(7) 0.0485(7) -0.0116(5) -0.0099(5) 0.0282(6)

loop_
_atom_type_symbol
_atom_type_description
_atom_type_scat_dispersion_real
_atom_type_scat_dispersion_imag
_atom_type_scat_source
C C 0.0033 0.0016 'International Tables Vol C Tables 4.2.6.8 and 6.1.1.4'
H H 0.0000 0.0000 'International Tables Vol C Tables 4.2.6.8 and 6.1.1.4'
N N 0.0061 0.0033 'International Tables Vol C Tables 4.2.6.8 and 6.1.1.4'
O O 0.0106 0.0060 'International Tables Vol C Tables 4.2.6.8 and 6.1.1.4'
Cl Cl 0.1484 0.1585 'International Tables Vol C Tables 4.2.6.8 and 6.1.1.4'
V V 0.3005 0.5294 'International Tables Vol C Tables 4.2.6.8 and 6.1.1.4'

loop_
_geom_angle_atom_site_label_1
_geom_angle_atom_site_label_2
_geom_angle_atom_site_label_3
_geom_angle
N1 C1 C2 122.9(6)
C3 C2 C1 117.5(6)
C2 C3 C4 121.1(6)
C3 C4 C5 117.9(6)
C3 C4 C6 125.5(6)
C5 C4 C6 116.5(5)
N1 C5 C4 121.5(5)
N1 C5 C9 117.6(5)
C4 C5 C9 120.9(6)
C7 C6 C4 122.4(5)
C6 C7 C8 120.5(6)
C9 C8 C11 116.6(5)
C9 C8 C7 119.7(5)
C11 C8 C7 123.7(6)
N2 C9 C8 124.3(5)
N2 C9 C5 116.0(5)
C8 C9 C5 119.6(5)
C12 C11 C8 120.5(6)
C11 C12 C13 119.4(6)
N2 C13 C12 121.2(5)
O3 C21 C22 122.9(6)
O3 C21 C43 118.4(5)
C22 C21 C43 118.7(6)
C23 C22 C21 126.4(6)
O4 C23 C22 122.3(5)
O4 C23 C24 119.8(5)
C22 C23 C24 117.9(6)
C25 C24 C23 123.0(6)
C24 C25 C26 128.2(6)
C32 C26 C27 118.8(5)
C32 C26 C25 121.0(5)
C27 C26 C25 120.0(5)
C28 C27 C26 121.8(6)
C29 C28 C27 119.8(6)
O6 C29 C28 125.4(6)
O6 C29 C31 114.7(5)
C28 C29 C31 119.8(5)
O5 C31 C32 123.7(6)
O5 C31 C29 116.7(5)
C32 C31 C29 119.3(6)
C31 C32 C26 120.2(6)
C41 C35 O2 125.7(6)
C41 C35 C36 119.1(6)
O2 C35 C36 115.2(5)
C37 C36 O1 123.1(6)
C37 C36 C35 120.1(6)
O1 C36 C35 116.6(6)
C36 C37 C38 120.6(6)
C39 C38 C37 120.6(6)
C38 C39 C41 116.5(6)
C38 C39 C42 119.8(6)
C41 C39 C42 123.6(6)
C35 C41 C39 122.9(6)
C43 C42 C39 127.9(6)
C42 C43 C21 122.3(6)
C1 N1 C5 119.1(5)
C1 N1 V1 127.8(4)
C5 N1 V1 113.2(4)
C13 N2 C9 118.0(5)
C13 N2 V1 127.0(4)
C9 N2 V1 114.9(3)
C35 O2 C34 115.8(5)
C21 O3 V1 124.7(4)
C23 O4 V1 127.5(4)
C31 O5 C33 117.0(5)
O7 V1 O4 101.96(19)
O7 V1 O3 100.4(2)
O4 V1 O3 90.46(17)
O7 V1 N2 95.0(2)
O4 V1 N2 92.28(17)
O3 V1 N2 163.4(2)
O7 V1 N1 96.1(2)
O4 V1 N1 160.3(2)
O3 V1 N1 94.10(18)
N2 V1 N1 78.12(18)
O7 V1 Cl1 174.65(14)
O4 V1 Cl1 81.47(14)
O3 V1 Cl1 83.53(15)
N2 V1 Cl1 80.71(14)
N1 V1 Cl1 79.98(15)

loop_
_geom_bond_atom_site_label_1
_geom_bond_atom_site_label_2
_geom_bond_distance
C1 N1 1.316(7)
C1 C2 1.416(8)
C2 C3 1.373(9)
C3 C4 1.380(9)
C4 C5 1.407(8)
C4 C6 1.439(8)
C5 N1 1.368(7)
C5 C9 1.445(8)
C6 C7 1.357(9)
C7 C8 1.418(8)
C8 C9 1.384(8)
C8 C11 1.407(8)
C9 N2 1.355(7)
C11 C12 1.331(8)
C12 C13 1.446(9)
C13 N2 1.317(7)
C21 O3 1.287(7)
C21 C22 1.424(8)
C21 C43 1.449(8)
C22 C23 1.403(8)
C23 O4 1.286(7)
C23 C24 1.440(7)
C24 C25 1.336(8)
C25 C26 1.458(7)
C26 C32 1.400(8)
C26 C27 1.410(8)
C27 C28 1.386(8)
C28 C29 1.373(8)
C29 O6 1.345(6)
C29 C31 1.448(9)
C31 O5 1.364(7)
C31 C32 1.398(8)
C33 O5 1.453(8)
C34 O2 1.445(8)
C35 C41 1.334(9)
C35 O2 1.381(7)
C35 C36 1.407(8)
C36 C37 1.346(9)
C36 O1 1.361(7)
C37 C38 1.396(9)
C38 C39 1.389(9)
C39 C41 1.418(8)
C39 C42 1.465(8)
C42 C43 1.326(8)
N1 V1 2.128(5)
N2 V1 2.116(5)
O3 V1 1.973(5)
O4 V1 1.959(4)
O7 V1 1.536(5)
Cl1 V1 2.783(2)

loop_
_platon_squeeze_void_nr
_platon_squeeze_void_average_x
_platon_squeeze_void_average_y
_platon_squeeze_void_average_z
_platon_squeeze_void_volume
_platon_squeeze_void_count_electrons
_platon_squeeze_void_content
1 0.000 -0.003 0.000 535 121 ' '
